data_1100287
loop_
_publ_author_name
'Boche, Gernot'
'Marsch, Michael'
'Harms, Klaus'

_publ_section_title
;
 [(\a-Cyanobenzyllithium. Tetramethylethylenediamine)~2~. Benzene]:
 X-ray Structure Analysis of an \a-Nitrile "Carbanion"
;
_journal_coden_ASTM ACIEAY
_journal_issue 4
_journal_name_full
;
 Angewandte Chemie, International Edition in English
;
_journal_page_first 373
_journal_page_last 374
_journal_paper_doi 10.1002/anie.198603731
_journal_volume 25
_journal_year 1986
_chemical_formula_sum 'C34 H50 Li2 N6'
_space_group_IT_number 14
_symmetry_cell_setting monoclinic
_symmetry_space_group_name_Hall '-P 2yn'
_symmetry_space_group_name_H-M 'P 1 21/n 1'
_cell_angle_alpha 90
_cell_angle_beta 99.46(2)
_cell_angle_gamma 90
_cell_formula_units_Z 4
_cell_length_a 9.680(2)
_cell_length_b 15.834(4)
_cell_length_c 24.029(6)
_cod_original_sg_symbol_H-M 'P 21/n'
_cod_database_code 1100287

loop_
_symmetry_equiv_pos_site_id
_symmetry_equiv_pos_as_xyz
1 x,y,z
2 1/2-x,1/2+y,1/2-z
3 -x,-y,-z
4 -1/2+x,-1/2-y,-1/2+z

loop_
_atom_site_label
_atom_site_type_symbol
_atom_site_fract_x
_atom_site_fract_y
_atom_site_fract_z
C1 C -0.0082(7) 0.1445(4) 0.3512(4)
C2 C 0.0195(7) 0.1491(4) 0.4095(3)
C3 C -0.0444(8) 0.0935(5) 0.4416(4)
C4 C -0.1382(9) 0.0324(6) 0.4174(5)
C5 C -0.1663(8) 0.0267(5) 0.3612(5)
C6 C -0.1017(8) 0.0823(4) 0.3270(3)
C7 C 0.0548(8) 0.1994(5) 0.3160(3)
C8 C 0.1486(8) 0.2646(5) 0.3348(3)
N9 N 0.2241(6) 0.3174(4) 0.3505(3)
C111 C 0.6597(6) 0.6352(4) 0.4174(3)
C211 C 0.6356(7) 0.6507(4) 0.3605(3)
C311 C 0.7070(7) 0.7186(4) 0.3397(3)
C411 C 0.8002(8) 0.7692(4) 0.3748(4)
C511 C 0.8238(7) 0.7539(5) 0.4309(3)
C611 C 0.7542(7) 0.6862(4) 0.4527(3)
C711 C 0.5901(7) 0.5674(5) 0.4418(3)
C811 C 0.4933(8) 0.5159(5) 0.4115(3)
N911 N 0.4136(6) 0.4716(4) 0.3840(3)
N10 N 0.5614(6) 0.2645(3) 0.4148(2)
C11 C 0.6459(11) 0.2316(7) 0.3748(4)
C12 C 0.6393(12) 0.2629(7) 0.3249(4)
N13 N 0.5430(6) 0.3267(4) 0.3006(2)
C14 C 0.4909(11) 0.1939(6) 0.4349(4)
C15 C 0.6448(10) 0.3040(6) 0.4625(3)
C16 C 0.4564(11) 0.2871(7) 0.2529(4)
C17 C 0.6065(11) 0.3997(5) 0.2811(4)
N18 N 0.0667(6) 0.5075(4) 0.3900(2)
C19 C -0.0165(12) 0.5471(10) 0.3418(4)
C20 C 0.009(1) 0.5468(6) 0.2926(3)
N21 N 0.1195(7) 0.4953(4) 0.2760(3)
C22 C 0.1276(10) 0.5676(6) 0.4319(5)
C23 C -0.0204(10) 0.4498(7) 0.4176(4)
C24 C 0.2137(12) 0.5478(7) 0.2487(5)
C25 C 0.0551(12) 0.4335(7) 0.2370(4)
C26 C 0.3547(12) -0.1945(8) 0.3964(4)
C27 C 0.4610(11) -0.1393(7) 0.4094(4)
C28 C 0.4336(14) -0.0609(9) 0.4229(4)
C29 C 0.2988(13) -0.0365(6) 0.4205(4)
C30 C 0.1916(10) -0.0900(8) 0.4076(4)
C31 C 0.2234(11) -0.1671(8) 0.3954(4)
Li1 Li 0.4295(11) 0.3440(7) 0.3669(5)
Li2 Li 0.2111(11) 0.4467(7) 0.3530(5)
H2 H 0.08310 0.19100 0.42770
H3 H -0.02330 0.09730 0.48200
H4 H -0.18210 -0.00510 0.44060
H5 H -0.23070 -0.01540 0.34390
H6 H -0.12250 0.07720 0.28670
H7 H 0.0267(63) 0.2029(39) 0.2759(5)
H21 H 0.57190 0.61610 0.33540
H311 H 0.69020 0.73020 0.30000
H41 H 0.84770 0.81470 0.35950
H511 H 0.88740 0.78890 0.45580
H61 H 0.77200 0.67500 0.49250
H71 H 0.6088(63) 0.5503(39) 0.4806(8)
H111 H 0.62210 0.17290 0.36980
H112 H 0.74180 0.23680 0.39270
H121 H 0.73080 0.28560 0.32380
H122 H 0.62300 0.21550 0.29970
H141 H 0.43910 0.21870 0.46160
H142 H 0.56410 0.15890 0.45450
H143 H 0.42920 0.16030 0.40840
H151 H 0.69020 0.35550 0.45460
H152 H 0.71390 0.26390 0.47910
H153 H 0.58090 0.31530 0.48820
H161 H 0.39310 0.24640 0.26430
H162 H 0.50290 0.26290 0.22430
H163 H 0.40490 0.33620 0.23800
H171 H 0.63850 0.43060 0.31510
H172 H 0.53100 0.42990 0.25870
H173 H 0.68210 0.39340 0.26010
H191 H -0.02060 0.60570 0.35170
H192 H -0.10800 0.52250 0.33930
H201 H -0.07620 0.52990 0.26890
H202 H 0.03040 0.60410 0.28420
H221 H 0.17550 0.60910 0.41310
H222 H 0.19380 0.53890 0.45960
H223 H 0.05840 0.59490 0.45000
H231 H -0.04780 0.40410 0.39190
H232 H -0.10250 0.47640 0.42720
H233 H 0.03600 0.42830 0.45120
H241 H 0.26960 0.50090 0.24030
H242 H 0.27330 0.59030 0.26850
H243 H 0.16420 0.57110 0.21420
H251 H 0.12660 0.40400 0.22140
H252 H -0.00160 0.46530 0.20780
H253 H -0.00240 0.39340 0.25270
H26 H 0.37270 -0.25240 0.38800
H27 H 0.55570 -0.15670 0.40880
H28 H 0.50850 -0.02170 0.43440
H29 H 0.27940 0.02140 0.42830
H30 H 0.09650 -0.07260 0.40730
H31 H 0.14830 -0.20660 0.38520

loop_
_atom_type_symbol
_atom_type_radius_bond
C 0.68
H 0.23
Li 1.05
N 0.68
